data_7016506
loop_
_publ_author_name
'Liu, Xiao-Min'
'Xie, Lin-Hua'
'Lin, Jian-Bin'
'Lin, Rui-Biao'
'Zhang, Jie-Peng'
'Chen, Xiao-Ming'

_publ_section_title
;
 Flexible porous coordination polymers constructed from
 1,2-bis(4-pyridyl)hydrazine via solvothermal in situ reduction of
 4,4'-azopyridine.
;
_journal_issue 34
_journal_name_full 'Dalton transactions (Cambridge, England : 2003)'
_journal_page_first 8549
_journal_page_last 8554
_journal_paper_doi 10.1039/c1dt10682a
_journal_volume 40
_journal_year 2011
_chemical_formula_sum 'C21 H23 N5 O6 Zn'
_chemical_formula_weight 506.81
_chemical_name_systematic
;
?
;
_space_group_IT_number 43
_symmetry_cell_setting orthorhombic
_symmetry_space_group_name_Hall 'F 2 -2d'
_symmetry_space_group_name_H-M 'F d d 2'
_atom_sites_solution_hydrogens geom
_atom_sites_solution_primary direct
_atom_sites_solution_secondary difmap
_audit_creation_method SHELXL-97
_cell_angle_alpha 90.00
_cell_angle_beta 90.00
_cell_angle_gamma 90.00
_cell_formula_units_Z 64
_cell_length_a 28.942(3)
_cell_length_b 58.653(5)
_cell_length_c 21.5267(19)
_cell_measurement_temperature 293(2)
_cell_volume 36542(6)
_computing_cell_refinement 'Bruker SMART'
_computing_data_collection 'Bruker SMART'
_computing_data_reduction 'Bruker SAINT'
_computing_molecular_graphics 'Bruker SHELXTL'
_computing_publication_material 'Bruker SHELXTL'
_computing_structure_refinement 'SHELXL-97 (Sheldrick, 1997)'
_computing_structure_solution 'SHELXS-97 (Sheldrick, 1990)'
_diffrn_ambient_temperature 293(2)
_diffrn_measured_fraction_theta_full 0.991
_diffrn_measured_fraction_theta_max 0.991
_diffrn_measurement_device_type 'CCD area detector'
_diffrn_measurement_method 'phi and omega scans'
_diffrn_radiation_monochromator graphite
_diffrn_radiation_source 'fine-focus sealed tube'
_diffrn_radiation_type MoK\a
_diffrn_radiation_wavelength 0.71073
_diffrn_reflns_av_R_equivalents 0.0506
_diffrn_reflns_av_sigmaI/netI 0.0725
_diffrn_reflns_limit_h_max 35
_diffrn_reflns_limit_h_min -13
_diffrn_reflns_limit_k_max 72
_diffrn_reflns_limit_k_min -69
_diffrn_reflns_limit_l_max 25
_diffrn_reflns_limit_l_min -22
_diffrn_reflns_number 33623
_diffrn_reflns_theta_full 26.00
_diffrn_reflns_theta_max 26.00
_diffrn_reflns_theta_min 1.23
_exptl_absorpt_coefficient_mu 1.122
_exptl_absorpt_correction_T_max 0.8235
_exptl_absorpt_correction_T_min 0.7984
_exptl_absorpt_correction_type multi-scan
_exptl_absorpt_process_details 'Blessing, R. H. (1995) Acta Cryst. A51, 33-38.'
_exptl_crystal_colour 'pale yellow'
_exptl_crystal_density_diffrn 1.474
_exptl_crystal_description block
_exptl_crystal_F_000 16768
_exptl_crystal_size_max 0.21
_exptl_crystal_size_mid 0.19
_exptl_crystal_size_min 0.18
_platon_squeeze_details
;
;
_refine_diff_density_max 0.599
_refine_diff_density_min -0.311
_refine_diff_density_rms 0.073
_refine_ls_abs_structure_details 'Flack H D (1983), Acta Cryst. A39, 876-881'
_refine_ls_abs_structure_Flack 0.461(9)
_refine_ls_extinction_method none
_refine_ls_goodness_of_fit_ref 1.000
_refine_ls_hydrogen_treatment constr
_refine_ls_matrix_type full
_refine_ls_number_parameters 974
_refine_ls_number_reflns 15614
_refine_ls_number_restraints 73
_refine_ls_restrained_S_all 1.015
_refine_ls_R_factor_all 0.1036
_refine_ls_R_factor_gt 0.0664
_refine_ls_shift/su_max 0.028
_refine_ls_shift/su_mean 0.003
_refine_ls_structure_factor_coef Fsqd
_refine_ls_weighting_details 'calc w=1/[\s^2^(Fo^2^)+(0.0950P)^2^+0.0000P] where P=(Fo^2^+2Fc^2^)/3'
_refine_ls_weighting_scheme calc
_refine_ls_wR_factor_gt 0.1687
_refine_ls_wR_factor_ref 0.1868
_reflns_number_gt 9096
_reflns_number_total 15614
_reflns_threshold_expression >2sigma(I)
_cod_data_source_file c1dt10682a.txt
_cod_data_source_block 1a
_cod_depositor_comments
;
The following automatic conversions were performed:

'_symmetry_cell_setting' value 'Orthorhombic' changed to
'orthorhombic' according to
/home/saulius/struct/CIF-dictionaries/cif_core.dic dictionary named
'cif_core.dic' version 2.4.1 from 2010-06-29.

Automatic conversion script
Id: cif_fix_values 1715 2011-07-08 13:25:40Z adriana 
;
_cod_original_sg_symbol_H-M Fdd2
_cod_database_code 7016506

loop_
_symmetry_equiv_pos_as_xyz
'x, y, z'
'-x, -y, z'
'x+1/4, -y+1/4, z+1/4'
'-x+1/4, y+1/4, z+1/4'
'x, y+1/2, z+1/2'
'-x, -y+1/2, z+1/2'
'x+1/4, -y+3/4, z+3/4'
'-x+1/4, y+3/4, z+3/4'
'x+1/2, y, z+1/2'
'-x+1/2, -y, z+1/2'
'x+3/4, -y+1/4, z+3/4'
'-x+3/4, y+1/4, z+3/4'
'x+1/2, y+1/2, z'
'-x+1/2, -y+1/2, z'
'x+3/4, -y+3/4, z+1/4'
'-x+3/4, y+3/4, z+1/4'

loop_
_atom_site_label
_atom_site_type_symbol
_atom_site_fract_x
_atom_site_fract_y
_atom_site_fract_z
_atom_site_U_iso_or_equiv
_atom_site_adp_type
_atom_site_occupancy
_atom_site_symmetry_multiplicity
_atom_site_calc_flag
_atom_site_refinement_flags
Zn1 Zn 0.872750(15) 1.257425(7) 0.97408(3) 0.06958(14) Uani 1 1 d .
Zn2 Zn 0.616331(14) 1.109214(6) 0.97080(2) 0.06194(13) Uani 1 1 d .
Zn3 Zn 0.872263(14) 1.001823(6) 0.72810(3) 0.05927(12) Uani 1 1 d .
Zn4 Zn 1.114850(15) 0.864014(6) 0.73392(3) 0.06816(15) Uani 1 1 d .
C1 C 0.85696(14) 1.22209(6) 1.0697(2) 0.0906(16) Uani 1 1 d .
H1A H 0.8876 1.2252 1.0794 0.109 Uiso 1 1 calc R
C2 C 0.83300(14) 1.20569(7) 1.1042(2) 0.0932(16) Uani 1 1 d .
H2B H 0.8480 1.1980 1.1361 0.112 Uiso 1 1 calc R
C3 C 0.78780(15) 1.20089(6) 1.0916(3) 0.0959(18) Uani 1 1 d .
C4 C 0.76652(15) 1.21213(7) 1.0416(3) 0.1011(18) Uani 1 1 d .
H4A H 0.7359 1.2092 1.0312 0.121 Uiso 1 1 calc R
C5 C 0.79169(14) 1.22734(7) 1.0092(2) 0.0905(16) Uani 1 1 d .
H5A H 0.7777 1.2342 0.9752 0.109 Uiso 1 1 calc R
C6 C 0.69861(12) 1.13552(5) 1.01770(19) 0.0647(13) Uani 1 1 d .
H6B H 0.7155 1.1259 0.9919 0.078 Uiso 1 1 calc R
C7 C 0.72253(13) 1.15123(5) 1.05150(19) 0.0658(12) Uani 1 1 d .
H7B H 0.7546 1.1517 1.0504 0.079 Uiso 1 1 calc R
C8 C 0.69867(16) 1.16604(6) 1.0864(3) 0.1002(18) Uani 1 1 d .
C9 C 0.65049(16) 1.16450(7) 1.0880(2) 0.1059(18) Uani 1 1 d .
H9A H 0.6332 1.1750 1.1106 0.127 Uiso 1 1 calc R
C10 C 0.62785(14) 1.14627(8) 1.0537(3) 0.1108(19) Uani 1 1 d .
H10B H 0.5961 1.1442 1.0568 0.133 Uiso 1 1 calc R
C11 C 0.68669(14) 1.09150(5) 0.89643(19) 0.0644(12) Uani 1 1 d .
C12 C 0.71770(12) 1.07371(5) 0.87213(18) 0.0593(12) Uani 1 1 d .
C13 C 0.75109(18) 1.07871(6) 0.8291(2) 0.0953(17) Uani 1 1 d .
H13A H 0.7547 1.0938 0.8170 0.114 Uiso 1 1 calc R
C14 C 0.78034(14) 1.06223(6) 0.8020(2) 0.0853(15) Uani 1 1 d .
H14B H 0.8036 1.0665 0.7744 0.102 Uiso 1 1 calc R
C15 C 0.77339(13) 1.03942(6) 0.81769(19) 0.0634(12) Uani 1 1 d .
C16 C 0.73867(13) 1.03441(6) 0.85959(19) 0.0659(13) Uani 1 1 d .
H16B H 0.7327 1.0193 0.8699 0.079 Uiso 1 1 calc R
C17 C 0.71264(13) 1.05167(5) 0.88639(19) 0.0655(13) Uani 1 1 d .
H17A H 0.6905 1.0477 0.9158 0.079 Uiso 1 1 calc R
C18 C 0.80016(13) 1.02133(5) 0.79085(19) 0.0640(12) Uani 1 1 d .
C19 C 0.94120(18) 1.02791(8) 0.6893(3) 0.1277(9) Uani 1 1 d U
C20 C 0.96963(16) 1.04410(7) 0.6479(3) 0.1182(11) Uani 1 1 d U
C21 C 0.9784(2) 1.03858(8) 0.5870(3) 0.148(2) Uani 1 1 d .
H21A H 0.9651 1.0257 0.5693 0.177 Uiso 1 1 calc R
C22 C 1.0071(2) 1.05236(8) 0.5525(3) 0.140(2) Uani 1 1 d .
H22A H 1.0158 1.0475 0.5130 0.168 Uiso 1 1 calc R
C23 C 1.02271(17) 1.07212(7) 0.5729(3) 0.1051(11) Uani 1 1 d U
C24 C 1.01330(19) 1.07596(7) 0.6346(2) 0.1076(18) Uani 1 1 d .
H24A H 1.0257 1.0890 0.6525 0.129 Uiso 1 1 calc R
C25 C 0.98778(19) 1.06244(7) 0.6710(3) 0.1093(19) Uani 1 1 d .
H25A H 0.9831 1.0662 0.7125 0.131 Uiso 1 1 calc R
C26 C 1.05314(18) 1.08616(8) 0.5404(3) 0.1212(9) Uani 1 1 d U
C27 C 0.86842(14) 0.96716(7) 0.6257(2) 0.0809(15) Uani 1 1 d .
H27A H 0.8996 0.9708 0.6228 0.097 Uiso 1 1 calc R
C28 C 0.85184(14) 0.95132(5) 0.5857(2) 0.0758(14) Uani 1 1 d .
H28A H 0.8707 0.9450 0.5552 0.091 Uiso 1 1 calc R
C29 C 0.80613(14) 0.94474(5) 0.59153(19) 0.0687(13) Uani 1 1 d .
C30 C 0.77944(13) 0.95524(5) 0.63676(19) 0.0660(13) Uani 1 1 d .
H30A H 0.7486 0.9513 0.6418 0.079 Uiso 1 1 calc R
C31 C 0.79875(13) 0.97122(6) 0.6732(2) 0.0685(13) Uani 1 1 d .
H31A H 0.7804 0.9781 0.7031 0.082 Uiso 1 1 calc R
C32 C 0.72019(14) 0.91098(6) 0.58598(19) 0.0695(13) Uani 1 1 d .
C33 C 0.74211(13) 0.89718(5) 0.62963(19) 0.0692(13) Uani 1 1 d .
H33A H 0.7740 0.8981 0.6343 0.083 Uiso 1 1 calc R
C34 C 0.71769(13) 0.88242(6) 0.6655(2) 0.0710(13) Uani 1 1 d .
H34A H 0.7344 0.8735 0.6934 0.085 Uiso 1 1 calc R
C35 C 0.64842(15) 0.89371(6) 0.6216(2) 0.0807(14) Uani 1 1 d .
H35A H 0.6164 0.8929 0.6181 0.097 Uiso 1 1 calc R
C36 C 0.67164(14) 0.90876(6) 0.5852(2) 0.0848(15) Uani 1 1 d .
H36A H 0.6548 0.9180 0.5585 0.102 Uiso 1 1 calc R
C37 C 0.87516(12) 0.96741(6) 0.8314(2) 0.0707(14) Uani 1 1 d .
H37A H 0.8435 0.9699 0.8332 0.085 Uiso 1 1 calc R
C38 C 0.89415(15) 0.95179(6) 0.8688(2) 0.0858(15) Uani 1 1 d .
H38A H 0.8754 0.9439 0.8965 0.103 Uiso 1 1 calc R
C39 C 0.94118(14) 0.94713(5) 0.8673(2) 0.0670(13) Uani 1 1 d .
C40 C 0.96704(15) 0.96009(6) 0.8280(2) 0.0784(14) Uani 1 1 d .
H40A H 0.9989 0.9581 0.8265 0.094 Uiso 1 1 calc R
C41 C 0.94677(14) 0.97579(6) 0.7910(2) 0.0789(15) Uani 1 1 d .
H41A H 0.9656 0.9842 0.7647 0.095 Uiso 1 1 calc R
C42 C 1.03099(15) 0.91374(6) 0.8704(2) 0.0755(14) Uani 1 1 d .
C43 C 1.00622(14) 0.89935(6) 0.8280(2) 0.0836(15) Uani 1 1 d .
H43A H 0.9742 0.9000 0.8253 0.100 Uiso 1 1 calc R
C44 C 1.03193(16) 0.88425(6) 0.7906(3) 0.0950(18) Uani 1 1 d .
H44A H 1.0166 0.8744 0.7637 0.114 Uiso 1 1 calc R
C45 C 1.09794(15) 0.89756(7) 0.8299(3) 0.0992(18) Uani 1 1 d .
H45A H 1.1301 0.8978 0.8287 0.119 Uiso 1 1 calc R
C46 C 1.07741(16) 0.91280(8) 0.8727(3) 0.113(2) Uani 1 1 d .
H46A H 1.0947 0.9215 0.9004 0.135 Uiso 1 1 calc R
C47 C 1.19528(15) 0.88927(6) 0.6808(2) 0.0777(15) Uani 1 1 d .
H47A H 1.2133 0.8788 0.7022 0.093 Uiso 1 1 calc R
C48 C 1.21707(14) 0.90541(7) 0.6471(2) 0.0859(15) Uani 1 1 d .
H48A H 1.2492 0.9056 0.6460 0.103 Uiso 1 1 calc R
C49 C 1.19392(15) 0.92068(6) 0.6161(2) 0.0824(15) Uani 1 1 d .
C50 C 1.14672(16) 0.91936(7) 0.6203(3) 0.121(2) Uani 1 1 d .
H50A H 1.1288 0.9303 0.6002 0.145 Uiso 1 1 calc R
C51 C 1.12662(14) 0.90364(7) 0.6510(3) 0.1004(19) Uani 1 1 d .
H51A H 1.0945 0.9029 0.6504 0.120 Uiso 1 1 calc R
C52 C 1.28588(15) 0.95484(7) 0.6091(2) 0.0869(15) Uani 1 1 d .
C53 C 1.33289(17) 0.95643(6) 0.5970(2) 0.0900(17) Uani 1 1 d .
H53A H 1.3477 0.9473 0.5678 0.108 Uiso 1 1 calc R
C54 C 1.35593(14) 0.97276(6) 0.6317(2) 0.0760(15) Uani 1 1 d .
H54A H 1.3874 0.9742 0.6243 0.091 Uiso 1 1 calc R
C55 C 1.29495(15) 0.98267(7) 0.6815(2) 0.0852(16) Uani 1 1 d .
H55A H 1.2816 0.9917 0.7121 0.102 Uiso 1 1 calc R
C56 C 1.26613(17) 0.96830(7) 0.6535(2) 0.0893(16) Uani 1 1 d .
H56A H 1.2349 0.9675 0.6635 0.107 Uiso 1 1 calc R
C57 C 1.0541(2) 0.83989(8) 0.6733(3) 0.1180(8) Uani 1 1 d U
C58 C 1.02151(18) 0.82623(7) 0.6349(3) 0.1039(11) Uani 1 1 d U
C59 C 1.0052(2) 0.80536(7) 0.6552(3) 0.127(2) Uani 1 1 d .
H59A H 1.0124 0.8005 0.6952 0.153 Uiso 1 1 calc R
C60 C 0.97935(18) 0.79201(7) 0.6191(2) 0.1056(18) Uani 1 1 d .
H60A H 0.9709 0.7776 0.6333 0.127 Uiso 1 1 calc R
C61 C 0.96506(13) 0.79883(6) 0.56216(18) 0.0590(11) Uani 1 1 d .
C62 C 0.98186(19) 0.81993(7) 0.5413(2) 0.1054(19) Uani 1 1 d .
H62A H 0.9741 0.8253 0.5020 0.126 Uiso 1 1 calc R
C63 C 1.01084(19) 0.83296(7) 0.5807(3) 0.120(2) Uani 1 1 d .
H63A H 1.0224 0.8468 0.5665 0.144 Uiso 1 1 calc R
C64 C 0.93299(15) 0.78389(8) 0.5219(2) 0.0925(17) Uani 1 1 d .
C65 C 1.18684(14) 0.84722(6) 0.8047(2) 0.0712(13) Uani 1 1 d .
C66 C 1.21774(14) 0.82833(6) 0.82961(19) 0.0645(12) Uani 1 1 d .
C67 C 1.21259(14) 0.80602(5) 0.8115(2) 0.0658(13) Uani 1 1 d .
H67A H 1.1892 0.8020 0.7840 0.079 Uiso 1 1 calc R
C68 C 1.24138(14) 0.79001(6) 0.8335(2) 0.0715(14) Uani 1 1 d .
H68A H 1.2383 0.7751 0.8197 0.086 Uiso 1 1 calc R
C69 C 1.27571(14) 0.79519(6) 0.8764(2) 0.0756(14) Uani 1 1 d .
C70 C 1.28016(17) 0.81718(7) 0.8976(3) 0.1000(18) Uani 1 1 d .
H70A H 1.3017 0.8207 0.9282 0.120 Uiso 1 1 calc R
C71 C 1.25129(14) 0.83452(6) 0.8722(2) 0.0725(13) Uani 1 1 d .
H71A H 1.2549 0.8497 0.8839 0.087 Uiso 1 1 calc R
C72 C 1.30875(16) 0.77768(6) 0.9048(3) 0.0961(18) Uani 1 1 d .
N1 N 0.65241(11) 1.13287(5) 1.01876(19) 0.0830(13) Uani 1 1 d .
N2 N 0.71862(14) 1.18273(6) 1.1233(2) 0.1275(18) Uani 1 1 d .
H2A H 0.7015 1.1922 1.1434 0.153 Uiso 1 1 calc R
N3 N 0.76787(12) 1.18410(6) 1.1277(2) 0.1120(15) Uani 1 1 d .
H3A H 0.7838 1.1752 1.1511 0.134 Uiso 1 1 calc R
N4 N 0.83636(12) 1.23341(5) 1.02265(18) 0.0818(12) Uani 1 1 d .
N5 N 0.84369(11) 0.97784(5) 0.66867(17) 0.0699(11) Uani 1 1 d .
N6 N 0.78733(15) 0.92885(5) 0.5517(2) 0.1110(16) Uani 1 1 d .
H6A H 0.8052 0.9206 0.5290 0.133 Uiso 1 1 calc R
N7 N 0.74062(13) 0.92603(5) 0.5480(2) 0.0949(13) Uani 1 1 d .
H7A H 0.7246 0.9338 0.5218 0.114 Uiso 1 1 calc R
N8 N 0.67059(11) 0.87937(5) 0.66440(17) 0.0731(11) Uani 1 1 d .
N9 N 0.90171(10) 0.97996(5) 0.78996(17) 0.0698(11) Uani 1 1 d .
N10 N 0.95882(12) 0.93082(5) 0.90433(17) 0.0789(12) Uani 1 1 d .
H10A H 0.9406 0.9223 0.9256 0.095 Uiso 1 1 calc R
N11 N 1.00808(13) 0.92766(5) 0.9085(2) 0.0930(14) Uani 1 1 d .
H11A H 1.0232 0.9350 0.9364 0.112 Uiso 1 1 calc R
N12 N 1.07912(11) 0.88392(5) 0.79353(18) 0.0704(11) Uani 1 1 d .
N13 N 1.15086(11) 0.88749(5) 0.68532(16) 0.0647(10) Uani 1 1 d .
N14 N 1.21294(16) 0.93636(8) 0.5840(3) 0.143(2) Uani 1 1 d .
H14A H 1.1946 0.9460 0.5668 0.171 Uiso 1 1 calc R
N15 N 1.26102(15) 0.93979(7) 0.5734(2) 0.1160(17) Uani 1 1 d .
H15A H 1.2747 0.9324 0.5443 0.139 Uiso 1 1 calc R
N16 N 1.33885(11) 0.98602(5) 0.67283(17) 0.0731(11) Uani 1 1 d .
O1 O 0.68718(12) 1.11089(4) 0.87466(16) 0.1120(12) Uani 1 1 d .
O2 O 0.66152(9) 1.08605(4) 0.94313(13) 0.0695(9) Uani 1 1 d .
O3 O 0.83140(10) 1.02717(4) 0.75200(14) 0.0803(10) Uani 1 1 d .
O4 O 0.79156(10) 1.00120(4) 0.80421(15) 0.0882(10) Uani 1 1 d .
O5 O 0.93839(13) 1.03278(6) 0.7480(2) 0.1435(12) Uani 1 1 d U
O6 O 0.91617(11) 1.01543(5) 0.6661(2) 0.1332(10) Uani 1 1 d U
O7 O 1.06301(13) 1.08351(6) 0.48753(19) 0.1303(10) Uani 1 1 d U
O8 O 1.07300(13) 1.10179(6) 0.5580(2) 0.1456(10) Uani 1 1 d U
O9 O 1.07425(13) 0.85611(6) 0.6566(2) 0.1370(10) Uani 1 1 d U
O10 O 1.05665(13) 0.83539(5) 0.7330(2) 0.1261(10) Uani 1 1 d U
O11 O 0.90950(10) 0.76910(5) 0.54766(16) 0.0965(11) Uani 1 1 d .
O12 O 0.93453(12) 0.78727(6) 0.46305(18) 0.1172(13) Uani 1 1 d .
O13 O 1.16018(9) 0.84080(4) 0.75681(14) 0.0744(9) Uani 1 1 d .
O14 O 1.18669(12) 0.86609(4) 0.82565(16) 0.1062(12) Uani 1 1 d .
O15 O 1.32976(12) 0.78112(5) 0.95200(19) 0.1102(13) Uani 1 1 d .
O16 O 1.31384(14) 0.75962(5) 0.8733(2) 0.1574(18) Uani 1 1 d .

loop_
_atom_site_aniso_label
_atom_site_aniso_U_11
_atom_site_aniso_U_22
_atom_site_aniso_U_33
_atom_site_aniso_U_23
_atom_site_aniso_U_13
_atom_site_aniso_U_12
Zn1 0.0543(2) 0.0670(2) 0.0874(3) 0.0027(3) -0.0177(2) -0.0011(2)
Zn2 0.0505(2) 0.0542(2) 0.0812(3) 0.0016(2) 0.0086(2) -0.00025(18)
Zn3 0.0469(2) 0.05621(19) 0.0747(3) 0.0006(3) 0.0091(2) -0.00300(18)
Zn4 0.0523(2) 0.0571(2) 0.0951(4) -0.0006(3) -0.0087(3) -0.00032(19)
C1 0.054(2) 0.075(2) 0.143(4) 0.037(3) -0.033(3) -0.012(2)
C2 0.063(2) 0.094(2) 0.122(4) 0.045(3) -0.022(3) -0.033(2)
C3 0.069(3) 0.057(2) 0.161(5) -0.019(3) -0.004(3) -0.010(2)
C4 0.054(2) 0.095(3) 0.154(5) 0.010(3) -0.017(3) -0.027(2)
C5 0.046(2) 0.097(3) 0.128(4) 0.006(3) -0.032(2) 0.003(2)
C6 0.0368(19) 0.067(2) 0.090(3) 0.005(2) 0.005(2) 0.0001(17)
C7 0.049(2) 0.063(2) 0.085(3) -0.007(2) 0.016(2) -0.0040(18)
C8 0.084(3) 0.074(2) 0.142(5) 0.000(3) 0.015(3) -0.047(2)
C9 0.069(3) 0.095(3) 0.154(4) -0.050(3) 0.044(3) -0.027(2)
C10 0.049(2) 0.122(3) 0.161(5) -0.066(3) 0.029(3) -0.008(2)
C11 0.064(2) 0.0553(18) 0.074(3) 0.0123(19) 0.002(2) 0.0116(17)
C12 0.0431(19) 0.0617(19) 0.073(3) -0.0130(19) 0.004(2) 0.0022(16)
C13 0.119(4) 0.056(2) 0.111(4) 0.020(2) 0.036(3) 0.005(2)
C14 0.067(3) 0.078(2) 0.110(4) 0.016(3) 0.033(3) 0.010(2)
C15 0.052(2) 0.0591(18) 0.079(3) 0.019(2) 0.007(2) 0.0153(16)
C16 0.061(2) 0.0559(19) 0.081(3) -0.003(2) -0.006(2) 0.0080(18)
C17 0.060(2) 0.0591(19) 0.078(3) 0.014(2) 0.005(2) -0.0064(18)
C18 0.058(2) 0.0558(18) 0.079(3) -0.005(2) 0.003(2) -0.0008(17)
C19 0.0726(16) 0.1022(16) 0.2083(17) 0.0062(16) 0.0577(16) -0.0098(14)
C20 0.069(2) 0.0863(19) 0.199(2) 0.017(2) 0.051(2) -0.0035(16)
C21 0.158(4) 0.109(3) 0.176(6) -0.020(4) 0.062(4) -0.081(3)
C22 0.143(4) 0.142(4) 0.134(5) -0.015(4) 0.035(4) -0.078(3)
C23 0.082(2) 0.1039(19) 0.129(2) 0.0436(19) 0.0042(18) -0.0406(16)
C24 0.137(4) 0.103(3) 0.082(4) 0.027(3) 0.009(3) -0.053(3)
C25 0.125(4) 0.113(3) 0.090(4) 0.016(3) -0.007(3) -0.048(3)
C26 0.1025(16) 0.1189(15) 0.1422(15) 0.0559(14) 0.0079(15) -0.0496(13)
C27 0.058(2) 0.093(3) 0.092(3) -0.018(2) 0.031(2) 0.009(2)
C28 0.058(2) 0.061(2) 0.108(3) -0.030(2) 0.029(2) -0.0107(18)
C29 0.071(2) 0.0540(18) 0.081(3) -0.009(2) 0.027(2) -0.0130(18)
C30 0.050(2) 0.0523(17) 0.096(3) -0.014(2) 0.015(2) -0.0140(16)
C31 0.050(2) 0.070(2) 0.086(3) -0.001(2) 0.013(2) -0.0054(18)
C32 0.076(2) 0.0572(19) 0.075(3) -0.004(2) -0.027(2) -0.0200(19)
C33 0.052(2) 0.071(2) 0.085(3) -0.009(2) 0.007(2) -0.0205(18)
C34 0.045(2) 0.081(2) 0.087(3) -0.004(2) -0.015(2) 0.0067(19)
C35 0.058(2) 0.093(3) 0.091(3) 0.007(3) -0.012(2) -0.021(2)
C36 0.066(3) 0.071(2) 0.118(4) 0.031(2) 0.012(3) -0.004(2)
C37 0.042(2) 0.063(2) 0.107(3) 0.023(2) 0.019(2) 0.0071(16)
C38 0.055(2) 0.079(2) 0.123(4) 0.033(3) 0.018(3) 0.005(2)
C39 0.063(2) 0.058(2) 0.080(3) -0.006(2) 0.007(2) 0.0113(18)
C40 0.062(2) 0.076(2) 0.097(3) -0.001(2) -0.005(2) 0.023(2)
C41 0.060(2) 0.063(2) 0.113(4) 0.011(2) 0.016(3) -0.002(2)
C42 0.074(3) 0.075(2) 0.078(3) 0.003(2) -0.003(2) 0.023(2)
C43 0.051(2) 0.090(3) 0.109(4) 0.024(3) -0.009(2) 0.015(2)
C44 0.070(3) 0.067(2) 0.148(5) -0.010(3) -0.008(3) 0.004(2)
C45 0.051(2) 0.100(3) 0.147(5) -0.030(3) -0.023(3) 0.003(2)
C46 0.068(3) 0.134(4) 0.136(5) -0.018(4) -0.036(3) 0.042(3)
C47 0.064(3) 0.085(3) 0.085(3) -0.006(2) -0.012(2) 0.001(2)
C48 0.044(2) 0.099(3) 0.115(4) -0.023(3) 0.006(2) -0.018(2)
C49 0.073(3) 0.0597(19) 0.115(4) 0.028(2) -0.004(3) -0.0287(19)
C50 0.057(3) 0.114(3) 0.192(5) 0.079(3) -0.023(3) -0.021(3)
C51 0.050(2) 0.071(2) 0.181(5) 0.048(3) 0.003(3) -0.0076(19)
C52 0.066(3) 0.106(3) 0.089(3) 0.029(3) -0.026(2) -0.035(2)
C53 0.094(3) 0.072(2) 0.104(4) 0.023(2) 0.007(3) -0.011(2)
C54 0.049(2) 0.069(2) 0.110(4) 0.002(2) 0.003(3) 0.001(2)
C55 0.072(3) 0.089(3) 0.094(4) 0.012(3) 0.003(3) 0.005(2)
C56 0.078(3) 0.095(3) 0.094(4) -0.002(3) 0.012(3) -0.026(2)
C57 0.1063(16) 0.1069(14) 0.1409(15) -0.0415(14) 0.0003(15) -0.0364(14)
C58 0.086(2) 0.101(2) 0.125(2) -0.029(2) 0.0010(19) -0.0308(17)
C59 0.183(5) 0.087(3) 0.112(4) 0.002(3) -0.079(4) -0.036(3)
C60 0.128(4) 0.093(3) 0.096(4) 0.007(3) -0.021(3) -0.055(3)
C61 0.054(2) 0.072(2) 0.052(2) -0.0146(19) 0.0059(19) -0.0061(18)
C62 0.127(4) 0.086(3) 0.103(4) -0.015(3) -0.035(4) -0.007(3)
C63 0.134(4) 0.086(3) 0.139(5) -0.006(3) 0.044(4) -0.053(3)
C64 0.047(2) 0.111(3) 0.119(4) 0.004(3) 0.003(3) -0.003(2)
C65 0.068(2) 0.0553(19) 0.090(3) 0.006(2) -0.018(2) 0.0065(19)
C66 0.067(2) 0.064(2) 0.063(3) -0.004(2) -0.014(2) 0.0015(19)
C67 0.062(2) 0.0511(18) 0.084(3) 0.003(2) -0.004(2) -0.0017(18)
C68 0.076(3) 0.0566(19) 0.082(3) 0.005(2) -0.020(2) -0.010(2)
C69 0.069(3) 0.060(2) 0.097(3) 0.005(2) -0.025(2) 0.008(2)
C70 0.094(3) 0.083(3) 0.123(4) 0.004(3) -0.042(3) 0.017(2)
C71 0.067(2) 0.066(2) 0.084(3) -0.017(2) -0.026(2) 0.011(2)
C72 0.066(3) 0.053(2) 0.169(5) 0.002(3) 0.012(3) 0.008(2)
N1 0.0517(19) 0.0654(18) 0.132(3) 0.005(2) 0.017(2) -0.0005(16)
N2 0.094(3) 0.115(3) 0.174(4) -0.052(3) 0.013(3) -0.054(2)
N3 0.072(2) 0.130(3) 0.134(4) 0.005(3) 0.029(2) -0.062(2)
N4 0.0568(19) 0.0697(18) 0.119(3) 0.004(2) -0.024(2) -0.0076(17)
N5 0.0502(18) 0.0651(17) 0.094(3) 0.0018(17) -0.0204(18) -0.0098(15)
N6 0.106(3) 0.079(2) 0.149(4) -0.030(2) 0.032(3) -0.029(2)
N7 0.077(2) 0.097(2) 0.111(3) -0.007(2) 0.001(2) -0.0456(19)
N8 0.061(2) 0.0658(17) 0.093(3) -0.0043(19) -0.0076(19) 0.0014(16)
N9 0.0448(17) 0.0636(17) 0.101(3) 0.0172(18) 0.0100(18) -0.0032(15)
N10 0.058(2) 0.091(2) 0.088(3) 0.020(2) 0.0113(19) 0.0142(18)
N11 0.084(3) 0.098(2) 0.097(3) -0.016(2) -0.016(2) 0.035(2)
N12 0.0452(17) 0.0593(16) 0.107(3) 0.0057(19) -0.0050(19) 0.0093(15)
N13 0.0459(17) 0.0698(17) 0.078(2) 0.0036(17) 0.0009(17) -0.0036(15)
N14 0.094(3) 0.136(3) 0.198(5) 0.030(4) -0.056(3) -0.003(3)
N15 0.097(3) 0.119(3) 0.132(4) 0.016(3) 0.008(3) -0.037(3)
N16 0.0506(18) 0.0722(18) 0.096(3) -0.0030(19) 0.0268(18) -0.0048(16)
O1 0.122(2) 0.0795(16) 0.135(3) 0.0435(17) 0.067(2) 0.0474(16)
O2 0.0578(15) 0.0575(13) 0.093(2) -0.0045(14) 0.0150(15) 0.0074(12)
O3 0.0781(18) 0.0738(15) 0.089(2) -0.0060(16) 0.0212(17) 0.0077(14)
O4 0.0839(19) 0.0650(14) 0.116(2) -0.0143(16) 0.0323(18) 0.0132(14)
O5 0.090(2) 0.152(2) 0.1883(19) 0.037(2) 0.027(2) -0.027(2)
O6 0.0836(17) 0.0936(16) 0.222(2) -0.0030(17) 0.0706(17) -0.0216(14)
O7 0.107(2) 0.1256(18) 0.1584(17) 0.0535(16) 0.0302(18) -0.0168(17)
O8 0.134(2) 0.1444(17) 0.158(2) 0.0617(16) -0.009(2) -0.0775(15)
O9 0.124(2) 0.1318(17) 0.156(2) -0.0523(16) 0.0134(19) -0.0592(15)
O10 0.116(2) 0.1087(17) 0.1536(17) -0.0373(16) -0.0332(18) -0.0142(17)
O11 0.0819(19) 0.0959(17) 0.112(3) 0.0155(18) -0.0197(19) -0.0393(16)
O12 0.076(2) 0.148(3) 0.128(3) -0.013(3) -0.010(2) -0.028(2)
O13 0.0645(16) 0.0687(14) 0.090(2) -0.0133(15) -0.0180(16) 0.0061(13)
O14 0.138(3) 0.0626(14) 0.118(2) -0.0364(16) -0.056(2) 0.0378(16)
O15 0.079(2) 0.100(2) 0.152(3) 0.002(2) -0.026(2) 0.0194(17)
O16 0.142(3) 0.101(2) 0.229(5) -0.038(3) -0.067(3) 0.051(2)

loop_
_atom_type_symbol
_atom_type_description
_atom_type_scat_dispersion_real
_atom_type_scat_dispersion_imag
_atom_type_scat_source
C C 0.0033 0.0016 'International Tables Vol C Tables 4.2.6.8 and 6.1.1.4'
H H 0.0000 0.0000 'International Tables Vol C Tables 4.2.6.8 and 6.1.1.4'
N N 0.0061 0.0033 'International Tables Vol C Tables 4.2.6.8 and 6.1.1.4'
O O 0.0106 0.0060 'International Tables Vol C Tables 4.2.6.8 and 6.1.1.4'
Zn Zn 0.2839 1.4301 'International Tables Vol C Tables 4.2.6.8 and 6.1.1.4'

loop_
_geom_angle_atom_site_label_1
_geom_angle_atom_site_label_2
_geom_angle_atom_site_label_3
_geom_angle
_geom_angle_site_symmetry_1
_geom_angle_site_symmetry_3
O15 Zn1 N16 132.36(16) 13_455 4_755
O15 Zn1 O11 106.75(14) 13_455 5
N16 Zn1 O11 110.50(13) 4_755 5
O15 Zn1 N4 106.89(14) 13_455 .
N16 Zn1 N4 97.77(13) 4_755 .
O11 Zn1 N4 95.93(14) 5 .
O15 Zn1 C64 95.86(14) 13_455 5
N16 Zn1 C64 102.94(14) 4_755 5
O11 Zn1 C64 28.43(14) 5 5
N4 Zn1 C64 124.36(16) . 5
O2 Zn2 N8 125.14(13) . 4_655
O2 Zn2 N1 106.50(12) . .
N8 Zn2 N1 100.37(13) 4_655 .
O2 Zn2 O7 92.44(12) . 9_455
N8 Zn2 O7 97.48(14) 4_655 9_455
N1 Zn2 O7 138.93(16) . 9_455
O2 Zn2 O8 118.45(12) . 9_455
N8 Zn2 O8 108.39(14) 4_655 9_455
N1 Zn2 O8 89.71(14) . 9_455
O7 Zn2 O8 49.46(14) 9_455 9_455
O3 Zn3 O6 104.70(12) . .
O3 Zn3 N9 123.81(13) . .
O6 Zn3 N9 114.85(14) . .
O3 Zn3 N5 115.73(12) . .
O6 Zn3 N5 96.41(15) . .
N9 Zn3 N5 98.24(12) . .
O13 Zn4 N13 105.03(12) . .
O13 Zn4 N12 125.90(13) . .
N13 Zn4 N12 101.49(12) . .
O13 Zn4 O9 115.07(13) . .
N13 Zn4 O9 91.65(14) . .
N12 Zn4 O9 110.28(14) . .
O13 Zn4 O10 89.18(11) . .
N13 Zn4 O10 147.43(14) . .
N12 Zn4 O10 92.90(13) . .
O9 Zn4 O10 55.85(15) . .
N4 C1 C2 121.2(4) . .
C3 C2 C1 120.7(4) . .
C2 C3 N3 115.7(4) . .
C2 C3 C4 118.5(4) . .
N3 C3 C4 125.7(4) . .
C5 C4 C3 118.1(4) . .
C4 C5 N4 124.9(4) . .
N1 C6 C7 125.0(4) . .
C8 C7 C6 118.4(4) . .
C7 C8 N2 124.3(4) . .
C7 C8 C9 119.1(4) . .
N2 C8 C9 116.5(4) . .
C8 C9 C10 118.9(4) . .
N1 C10 C9 119.5(4) . .
O1 C11 O2 122.4(3) . .
O1 C11 C12 120.9(4) . .
O2 C11 C12 116.6(3) . .
C17 C12 C13 116.0(3) . .
C17 C12 C11 122.5(3) . .
C13 C12 C11 121.2(3) . .
C12 C13 C14 123.8(4) . .
C15 C14 C13 118.0(4) . .
C16 C15 C14 117.9(3) . .
C16 C15 C18 119.9(3) . .
C14 C15 C18 122.2(4) . .
C15 C16 C17 120.7(3) . .
C12 C17 C16 123.4(4) . .
O4 C18 O3 123.3(3) . .
O4 C18 C15 120.1(4) . .
O3 C18 C15 116.6(3) . .
O6 C19 O5 121.8(5) . .
O6 C19 C20 118.6(6) . .
O5 C19 C20 117.5(5) . .
C25 C20 C21 119.2(5) . .
C25 C20 C19 120.3(6) . .
C21 C20 C19 120.4(5) . .
C20 C21 C22 119.2(5) . .
C23 C22 C21 122.9(6) . .
C22 C23 C24 113.4(5) . .
C22 C23 C26 124.6(6) . .
C24 C23 C26 120.9(5) . .
C25 C24 C23 125.3(5) . .
C20 C25 C24 119.4(5) . .
O8 C26 O7 107.5(5) . .
O8 C26 C23 128.6(6) . .
O7 C26 C23 123.9(5) . .
N5 C27 C28 125.2(4) . .
C27 C28 C29 118.2(4) . .
N6 C29 C28 120.7(4) . .
N6 C29 C30 121.1(4) . .
C28 C29 C30 118.2(3) . .
C31 C30 C29 119.2(4) . .
C30 C31 N5 123.7(4) . .
N7 C32 C33 126.4(4) . .
N7 C32 C36 119.5(4) . .
C33 C32 C36 114.1(4) . .
C34 C33 C32 121.1(4) . .
C33 C34 N8 126.1(4) . .
C36 C35 N8 122.8(4) . .
C35 C36 C32 123.0(4) . .
C38 C37 N9 121.5(3) . .
C37 C38 C39 121.5(4) . .
N10 C39 C40 123.8(4) . .
N10 C39 C38 119.9(4) . .
C40 C39 C38 116.3(4) . .
C41 C40 C39 120.5(4) . .
N9 C41 C40 124.3(4) . .
N11 C42 C46 119.9(4) . .
N11 C42 C43 120.2(4) . .
C46 C42 C43 119.9(4) . .
C44 C43 C42 118.0(4) . .
N12 C44 C43 120.6(4) . .
N12 C45 C46 129.2(4) . .
C42 C46 C45 114.9(4) . .
N13 C47 C48 124.1(4) . .
C49 C48 C47 121.2(4) . .
N14 C49 C48 123.5(4) . .
N14 C49 C50 120.5(4) . .
C48 C49 C50 116.0(4) . .
C51 C50 C49 122.0(5) . .
C50 C51 N13 122.5(4) . .
C56 C52 N15 122.9(4) . .
C56 C52 C53 120.2(4) . .
N15 C52 C53 116.8(4) . .
C54 C53 C52 114.6(4) . .
N16 C54 C53 127.5(4) . .
N16 C55 C56 130.1(4) . .
C55 C56 C52 114.9(4) . .
O9 C57 O10 115.7(5) . .
O9 C57 C58 125.6(6) . .
O10 C57 C58 118.1(5) . .
C63 C58 C59 118.9(5) . .
C63 C58 C57 119.8(5) . .
C59 C58 C57 121.1(5) . .
C60 C59 C58 121.7(5) . .
C59 C60 C61 121.8(4) . .
C60 C61 C62 116.4(4) . .
C60 C61 C64 121.6(4) . .
C62 C61 C64 122.0(4) . .
C61 C62 C63 119.2(5) . .
C58 C63 C62 121.8(5) . .
O11 C64 O12 124.8(4) . .
O11 C64 C61 118.6(4) . .
O12 C64 C61 116.5(4) . .
O11 C64 Zn1 51.5(2) . 5_544
O12 C64 Zn1 73.7(3) . 5_544
C61 C64 Zn1 169.5(3) . 5_544
O14 C65 O13 123.2(4) . .
O14 C65 C66 122.9(4) . .
O13 C65 C66 113.9(3) . .
C67 C66 C71 120.9(4) . .
C67 C66 C65 122.0(4) . .
C71 C66 C65 117.1(3) . .
C68 C67 C66 119.9(4) . .
C67 C68 C69 121.7(3) . .
C70 C69 C68 119.5(4) . .
C70 C69 C72 116.0(4) . .
C68 C69 C72 124.4(3) . .
C69 C70 C71 119.2(4) . .
C66 C71 C70 118.6(3) . .
O15 C72 O16 122.3(4) . .
O15 C72 C69 122.8(4) . .
O16 C72 C69 114.8(5) . .
C10 N1 C6 118.9(4) . .
C10 N1 Zn2 115.4(3) . .
C6 N1 Zn2 125.7(3) . .
C8 N2 N3 119.5(4) . .
C3 N3 N2 114.7(4) . .
C1 N4 C5 116.5(4) . .
C1 N4 Zn1 119.7(3) . .
C5 N4 Zn1 123.8(3) . .
C27 N5 C31 115.5(3) . .
C27 N5 Zn3 122.4(3) . .
C31 N5 Zn3 122.1(3) . .
N7 N6 C29 120.7(4) . .
C32 N7 N6 118.7(4) . .
C34 N8 C35 112.8(3) . .
C34 N8 Zn2 126.5(3) . 8_644
C35 N8 Zn2 120.5(3) . 8_644
C41 N9 C37 115.8(3) . .
C41 N9 Zn3 122.6(3) . .
C37 N9 Zn3 121.5(2) . .
C39 N10 N11 120.2(3) . .
C42 N11 N10 122.2(4) . .
C45 N12 C44 117.2(4) . .
C45 N12 Zn4 123.2(3) . .
C44 N12 Zn4 119.4(3) . .
C47 N13 C51 114.0(3) . .
C47 N13 Zn4 127.4(3) . .
C51 N13 Zn4 118.6(3) . .
C49 N14 N15 127.6(4) . .
C52 N15 N14 120.8(4) . .
C54 N16 C55 112.7(4) . .
C54 N16 Zn1 123.2(3) . 8_744
C55 N16 Zn1 123.9(3) . 8_744
C11 O2 Zn2 116.1(2) . .
C18 O3 Zn3 113.2(2) . .
C19 O6 Zn3 111.3(4) . .
C26 O7 Zn2 103.8(3) . 9_554
C26 O8 Zn2 98.9(4) . 9_554
C57 O9 Zn4 102.5(4) . .
C57 O10 Zn4 84.6(3) . .
C64 O11 Zn1 100.1(3) . 5_544
C65 O13 Zn4 112.6(2) . .
C72 O15 Zn1 114.5(3) . 13_545

loop_
_geom_bond_atom_site_label_1
_geom_bond_atom_site_label_2
_geom_bond_distance
_geom_bond_site_symmetry_2
Zn1 O15 1.925(3) 13_455
Zn1 N16 2.007(3) 4_755
Zn1 O11 2.027(3) 5
Zn1 N4 2.046(3) .
Zn1 C64 2.552(5) 5
Zn2 O2 1.978(2) .
Zn2 N8 2.004(3) 4_655
Zn2 N1 2.020(3) .
Zn2 O7 2.187(3) 9_455
Zn2 O8 2.299(4) 9_455
Zn3 O3 1.968(3) .
Zn3 O6 2.009(4) .
Zn3 N9 2.036(3) .
Zn3 N5 2.073(3) .
Zn4 O13 1.954(3) .
Zn4 N13 2.019(3) .
Zn4 N12 2.020(3) .
Zn4 O9 2.089(4) .
Zn4 O10 2.378(3) .
C1 N4 1.350(5) .
C1 C2 1.399(6) .
C2 C3 1.366(6) .
C3 N3 1.382(6) .
C3 C4 1.403(7) .
C4 C5 1.346(6) .
C5 N4 1.372(5) .
C6 N1 1.346(5) .
C6 C7 1.363(5) .
C7 C8 1.340(6) .
C8 N2 1.387(6) .
C8 C9 1.398(6) .
C9 C10 1.455(6) .
C10 N1 1.300(6) .
C11 O1 1.230(4) .
C11 O2 1.282(5) .
C11 C12 1.472(5) .
C12 C17 1.337(4) .
C12 C13 1.371(6) .
C13 C14 1.411(6) .
C14 C15 1.395(5) .
C15 C16 1.382(5) .
C15 C18 1.435(5) .
C16 C17 1.388(5) .
C18 O4 1.241(4) .
C18 O3 1.278(5) .
C19 O6 1.145(6) .
C19 O5 1.297(8) .
C19 C20 1.542(7) .
C20 C25 1.296(7) .
C20 C21 1.373(9) .
C21 C22 1.377(7) .
C22 C23 1.319(7) .
C23 C24 1.374(7) .
C23 C26 1.394(7) .
C24 C25 1.337(7) .
C26 O8 1.146(6) .
C26 O7 1.183(7) .
C27 N5 1.327(5) .
C27 C28 1.354(6) .
C28 C29 1.384(5) .
C29 N6 1.378(5) .
C29 C30 1.387(5) .
C30 C31 1.344(5) .
C31 N5 1.361(5) .
C32 N7 1.340(5) .
C32 C33 1.393(5) .
C32 C36 1.411(6) .
C33 C34 1.359(5) .
C34 N8 1.375(5) .
C35 C36 1.359(6) .
C35 N8 1.402(5) .
C37 C38 1.338(6) .
C37 N9 1.389(5) .
C38 C39 1.389(6) .
C39 N10 1.345(5) .
C39 C40 1.362(6) .
C40 C41 1.351(6) .
C41 N9 1.327(5) .
C42 N11 1.334(5) .
C42 C46 1.346(6) .
C42 C43 1.435(6) .
C43 C44 1.410(6) .
C44 N12 1.368(5) .
C45 N12 1.244(5) .
C45 C46 1.415(7) .
C47 N13 1.293(5) .
C47 C48 1.349(6) .
C48 C49 1.303(6) .
C49 N14 1.274(6) .
C49 C50 1.371(6) .
C50 C51 1.274(6) .
C51 N13 1.391(5) .
C52 C56 1.365(6) .
C52 N15 1.374(6) .
C52 C53 1.388(6) .
C53 C54 1.387(6) .
C54 N16 1.277(5) .
C55 N16 1.299(5) .
C55 C56 1.330(6) .
C57 O9 1.172(6) .
C57 O10 1.316(7) .
C57 C58 1.488(7) .
C58 C63 1.269(8) .
C58 C59 1.384(6) .
C59 C60 1.334(7) .
C60 C61 1.353(6) .
C61 C62 1.403(6) .
C61 C64 1.543(6) .
C62 C63 1.417(7) .
C64 O11 1.234(5) .
C64 O12 1.283(6) .
C64 Zn1 2.552(5) 5_544
C65 O14 1.195(4) .
C65 O13 1.342(5) .
C65 C66 1.521(5) .
C66 C67 1.373(5) .
C66 C71 1.384(5) .
C67 C68 1.342(5) .
C68 C69 1.390(6) .
C69 C70 1.374(5) .
C69 C72 1.531(6) .
C70 C71 1.426(6) .
C72 O15 1.201(6) .
C72 O16 1.266(6) .
N2 N3 1.431(5) .
N6 N7 1.365(5) .
N8 Zn2 2.004(3) 8_644
N10 N11 1.440(5) .
N14 N15 1.424(6) .
N16 Zn1 2.007(3) 8_744
O7 Zn2 2.187(3) 9_554
O8 Zn2 2.299(4) 9_554
O11 Zn1 2.027(3) 5_544
O15 Zn1 1.925(3) 13_545

loop_
_geom_torsion_atom_site_label_1
_geom_torsion_atom_site_label_2
_geom_torsion_atom_site_label_3
_geom_torsion_atom_site_label_4
_geom_torsion
C8 N2 N3 C3 100.8(5)
C29 N6 N7 C32 -89.6(5)
C39 N10 N11 C42 -89.3(5)
C49 N14 N15 C52 -96.2(6)

loop_
_platon_squeeze_void_nr
_platon_squeeze_void_average_x
_platon_squeeze_void_average_y
_platon_squeeze_void_average_z
_platon_squeeze_void_volume
_platon_squeeze_void_count_electrons
1 -0.002 0.000 0.476 1371.9 285.3
2 -0.002 0.000 0.976 1371.9 285.3
3 0.006 0.250 0.226 1371.8 279.9
4 -0.010 0.250 0.726 1371.8 279.9
5 -0.002 0.500 0.476 1371.9 285.3
6 -0.002 0.500 0.976 1371.9 285.3
7 0.006 0.750 0.726 1371.8 279.9
8 -0.010 0.750 0.226 1371.8 279.9
